data_1522310
loop_
_publ_author_name
'Kudoh, Y.'
'Tokonami, M.'
'Miyazaki, S.'
'Otsuka, K.'

_publ_section_title
;
 Crystal structure of the martensite in Ti-49.2 at.% alloy analyzed by the
 single crystal X-ray diffraction method
;
_journal_name_full 'Acta Metallurgica'
_journal_page_first 2049
_journal_page_last 2056
_journal_volume 33
_journal_year 1985
_chemical_formula_sum 'Ni Ti'
_space_group_IT_number 11
_symmetry_space_group_name_Hall '-P 2yb'
_symmetry_space_group_name_H-M 'P 1 21/m 1'
_cell_angle_alpha 90
_cell_angle_beta 97.78
_cell_angle_gamma 90
_cell_formula_units_Z 2
_cell_length_a 4.646
_cell_length_b 4.108
_cell_length_c 2.898
_cell_volume 54.801
_citation_journal_id_ASTM AMETAR
_cod_data_source_file Kudoh_AMETAR_1985_1542.cif
_cod_data_source_block Ni1Ti1
_cod_original_cell_volume 54.80143
_cod_original_formula_sum 'Ni1 Ti1'
_cod_database_code 1522310

loop_
_symmetry_equiv_pos_as_xyz
x,y,z
-x,y+1/2,-z
-x,-y,-z
x,-y-1/2,z

loop_
_atom_site_label
_atom_site_type_symbol
_atom_site_fract_x
_atom_site_fract_y
_atom_site_fract_z
_atom_site_occupancy
_atom_site_U_iso_or_equiv
Ni1 Ni 0.6752 0.25 0.0372 1 0.0
Ti1 Ti 0.2164 0.25 0.4176 1 0.0
